data_1510439
loop_
_publ_author_name
'Galinski, G.'
'Zinn, W.'
'Abd-Elmeguid, M.M.'
'Sauer, C.'

_publ_section_title
;
 On the nature of the valence transition Eu (Pd1-x Aux)2 Si2
;
_journal_name_full 'Solid State Communications'
_journal_page_first 265
_journal_page_last 269
_journal_paper_doi 10.1016/0038-1098(87)90809-X
_journal_volume 62
_journal_year 1987
_chemical_formula_sum 'Au0.8 Eu2 Pd3.2 Si4'
_chemical_name_systematic '(Au0.8 Pd3.2) Eu2 Si4'
_space_group_IT_number 139
_symmetry_space_group_name_Hall '-I 4 2'
_symmetry_space_group_name_H-M 'I 4/m m m'
_cell_angle_alpha 90
_cell_angle_beta 90
_cell_angle_gamma 90
_cell_formula_units_Z 1
_cell_length_a 4.28
_cell_length_b 4.28
_cell_length_c 9.88
_cell_volume 180.986
_citation_journal_id_ASTM SSCOA4
_cod_data_source_file gold_53.cif
_cod_data_source_block Au0.8Eu2Pd3.2Si4
_cod_original_cell_volume 180.9858
_cod_database_code 1510439

loop_
_symmetry_equiv_pos_as_xyz
x,y,z
-y,x,z
-x,-y,z
y,-x,z
x,-y,-z
y,x,-z
-x,y,-z
-y,-x,-z
-x,-y,-z
y,-x,-z
x,y,-z
-y,x,-z
-x,y,z
-y,-x,z
x,-y,z
y,x,z
x+1/2,y+1/2,z+1/2
-y+1/2,x+1/2,z+1/2
-x+1/2,-y+1/2,z+1/2
y+1/2,-x+1/2,z+1/2
x+1/2,-y+1/2,-z+1/2
y+1/2,x+1/2,-z+1/2
-x+1/2,y+1/2,-z+1/2
-y+1/2,-x+1/2,-z+1/2
-x+1/2,-y+1/2,-z+1/2
y+1/2,-x+1/2,-z+1/2
x+1/2,y+1/2,-z+1/2
-y+1/2,x+1/2,-z+1/2
-x+1/2,y+1/2,z+1/2
-y+1/2,-x+1/2,z+1/2
x+1/2,-y+1/2,z+1/2
y+1/2,x+1/2,z+1/2

loop_
_atom_site_label
_atom_site_type_symbol
_atom_site_fract_x
_atom_site_fract_y
_atom_site_fract_z
_atom_site_occupancy
_atom_site_U_iso_or_equiv
Eu1 Eu 0 0 0 1 0.0
Si1 Si 0 0 0.38 1 0.0
Pd1 Pd 0 0.5 0.25 0.8 0.0
Au1 Au 0 0.5 0.25 0.2 0.0
